data_4022132
loop_
_publ_author_name
'Albrecht Berkessel'
'Katrin Roland'
'Michael Schr\"oder'
'J\"org M. Neud\"orfl'
'Johann Lex'

_publ_section_title
;
 Enantiomerically Pure Isophorone Diamine
 [3-(Aminomethyl)-3,5,5-trimethylcyclohexylamine]: A Chiral
 1,4-Diamine Building Block Made Available on Large Scale
;
_journal_name_full 'Journal of Organic Chemistry'
_journal_page_first 9312
_journal_page_last 9318
_journal_paper_doi 10.1021/jo0613737
_journal_volume 71
_journal_year 2006
_chemical_formula_sum 'C24 H30 N2 O2'
_chemical_formula_weight 378.50
_chemical_name_systematic
; 
 ? 
;
_space_group_IT_number 1
_symmetry_cell_setting triclinic
_symmetry_space_group_name_Hall 'P 1'
_symmetry_space_group_name_H-M 'P 1'
_atom_sites_solution_hydrogens geom
_atom_sites_solution_primary direct
_atom_sites_solution_secondary difmap
_audit_creation_method SHELXL-97
_cell_angle_alpha 72.851(10)
_cell_angle_beta 89.224(10)
_cell_angle_gamma 77.700(10)
_cell_formula_units_Z 2
_cell_length_a 6.0840(11)
_cell_length_b 12.859(4)
_cell_length_c 14.354(4)
_cell_measurement_reflns_used 5557
_cell_measurement_temperature 100(2)
_cell_measurement_theta_max 26.99
_cell_measurement_theta_min 1.49
_cell_volume 1047.0(5)
_computing_cell_refinement 'Nonius DENZO'
_computing_data_collection 'Nonius COLLECT'
_computing_data_reduction 'Nonius DENZO'
_computing_molecular_graphics 'SCHAKAL99 (E. Keller 1999)'
_computing_publication_material 'PLATON (A. L. Spek 1980-2004)'
_computing_structure_refinement 'SHELXL-97 (Sheldrick, 1997)'
_computing_structure_solution 'SHELXS-97 (Sheldrick, 1997)'
_diffrn_ambient_temperature 100(2)
_diffrn_measured_fraction_theta_full 0.948
_diffrn_measured_fraction_theta_max 0.948
_diffrn_measurement_device_type 'Nonius KappaCCD'
_diffrn_measurement_method Phi/Omega-Scans
_diffrn_radiation_monochromator graphite
_diffrn_radiation_source 'fine-focus sealed tube'
_diffrn_radiation_type MoK\a
_diffrn_radiation_wavelength 0.71073
_diffrn_reflns_av_R_equivalents 0.0000
_diffrn_reflns_av_sigmaI/netI 0.0763
_diffrn_reflns_limit_h_max 5
_diffrn_reflns_limit_h_min -7
_diffrn_reflns_limit_k_max 10
_diffrn_reflns_limit_k_min -16
_diffrn_reflns_limit_l_max 18
_diffrn_reflns_limit_l_min -17
_diffrn_reflns_number 5557
_diffrn_reflns_theta_full 26.99
_diffrn_reflns_theta_max 26.99
_diffrn_reflns_theta_min 1.49
_exptl_absorpt_coefficient_mu 0.076
_exptl_absorpt_correction_type none
_exptl_crystal_colour yellow
_exptl_crystal_density_diffrn 1.201
_exptl_crystal_density_method 'not measured'
_exptl_crystal_description plate
_exptl_crystal_F_000 408
_exptl_crystal_size_max 0.2
_exptl_crystal_size_mid 0.2
_exptl_crystal_size_min 0.01
_refine_diff_density_max 0.202
_refine_diff_density_min -0.241
_refine_diff_density_rms 0.054
_refine_ls_abs_structure_details 'Flack H D (1983), Acta Cryst. A39, 876-881'
_refine_ls_abs_structure_Flack 1.7(15)
_refine_ls_extinction_method none
_refine_ls_goodness_of_fit_ref 1.044
_refine_ls_hydrogen_treatment mixed
_refine_ls_matrix_type full
_refine_ls_number_parameters 690
_refine_ls_number_reflns 5557
_refine_ls_number_restraints 3
_refine_ls_restrained_S_all 1.044
_refine_ls_R_factor_all 0.0841
_refine_ls_R_factor_gt 0.0521
_refine_ls_shift/su_max 0.007
_refine_ls_shift/su_mean 0.001
_refine_ls_structure_factor_coef Fsqd
_refine_ls_weighting_details 'calc w=1/[\s^2^(Fo^2^)+(0.0557P)^2^+0.0795P] where P=(Fo^2^+2Fc^2^)/3'
_refine_ls_weighting_scheme calc
_refine_ls_wR_factor_gt 0.1050
_refine_ls_wR_factor_ref 0.1178
_reflns_number_gt 4095
_reflns_number_total 5557
_reflns_threshold_expression >2sigma(I)
_cod_data_source_file jo0613737si20060706_121135.cif
_cod_database_code 4022132

loop_
_symmetry_equiv_pos_as_xyz
'x, y, z'

loop_
_atom_site_label
_atom_site_type_symbol
_atom_site_fract_x
_atom_site_fract_y
_atom_site_fract_z
_atom_site_U_iso_or_equiv
_atom_site_adp_type
_atom_site_occupancy
_atom_site_symmetry_multiplicity
_atom_site_calc_flag
_atom_site_refinement_flags
O1 O 0.3033(4) 0.0664(2) -0.0212(2) 0.0275(7) Uani 1 1 d .
N2 N -0.0390(5) 0.1397(3) -0.1459(2) 0.0207(8) Uani 1 1 d .
O3 O -0.8657(4) 0.5192(2) -0.6252(2) 0.0293(7) Uani 1 1 d .
N4 N -0.5420(5) 0.4357(2) -0.7176(2) 0.0198(7) Uani 1 1 d .
O5 O -0.6316(4) 0.6667(2) -0.1587(2) 0.0315(7) Uani 1 1 d .
O6 O -0.0286(4) -0.0894(3) -0.4555(2) 0.0352(8) Uani 1 1 d .
N7 N -0.3007(5) 0.5802(3) -0.2482(2) 0.0256(8) Uani 1 1 d .
C8 C 0.2716(6) -0.0721(3) 0.1262(3) 0.0220(9) Uani 1 1 d .
C9 C -0.1649(6) 0.2791(3) -0.4205(3) 0.0215(9) Uani 1 1 d .
N10 N -0.3538(5) -0.0042(3) -0.5872(2) 0.0231(8) Uani 1 1 d .
C11 C -0.4340(6) 0.3526(3) -0.7656(3) 0.0198(9) Uani 1 1 d .
C12 C -0.0315(6) -0.0084(3) 0.0013(3) 0.0184(8) Uani 1 1 d .
C13 C -0.4437(6) 0.2933(3) -0.9195(3) 0.0214(9) Uani 1 1 d .
C14 C -0.1759(7) 0.3982(3) -0.4170(3) 0.0207(9) Uani 1 1 d .
C15 C -0.0543(7) 0.1950(3) -0.3244(3) 0.0213(9) Uani 1 1 d .
C16 C -0.4913(7) -0.0047(3) -0.5187(3) 0.0245(10) Uani 1 1 d .
C17 C -0.2718(6) 0.4279(3) -0.3251(3) 0.0199(9) Uani 1 1 d .
C18 C -0.4528(6) 0.1754(3) -0.8523(3) 0.0209(9) Uani 1 1 d .
C19 C -0.4389(7) 0.0370(3) -0.6896(3) 0.0216(9) Uani 1 1 d .
C20 C -0.5202(6) 0.5841(3) -0.6521(3) 0.0193(9) Uani 1 1 d .
C21 C -0.1167(7) -0.1227(4) -0.2885(3) 0.0302(10) Uani 1 1 d .
C22 C 0.1528(7) -0.1456(3) 0.1844(3) 0.0240(9) Uani 1 1 d .
C23 C -0.1453(7) -0.0841(3) 0.0608(3) 0.0251(10) Uani 1 1 d .
C24 C -0.0541(7) -0.1527(3) 0.1511(3) 0.0270(10) Uani 1 1 d .
C25 C -0.1624(6) 0.2194(3) -0.2347(3) 0.0211(9) Uani 1 1 d .
C26 C -0.3577(6) 0.1436(3) -0.7460(3) 0.0201(9) Uani 1 1 d .
C27 C -0.2084(7) 0.5400(3) -0.3296(3) 0.0238(9) Uani 1 1 d .
C28 C -0.4161(6) -0.0430(3) -0.4168(3) 0.0225(9) Uani 1 1 d .
C29 C -0.5436(7) 0.3801(4) -0.8672(3) 0.0222(9) Uani 1 1 d .
C30 C -0.4755(6) 0.6572(3) -0.0883(3) 0.0240(9) Uani 1 1 d .
C31 C -0.8118(8) 0.6632(3) -0.5597(3) 0.0274(10) Uani 1 1 d .
C32 C 0.1825(6) -0.0048(3) 0.0349(3) 0.0211(9) Uani 1 1 d .
C33 C -0.0177(7) 0.2600(3) -0.5042(3) 0.0267(10) Uani 1 1 d .
H33A H -0.0095 0.1843 -0.5077 0.040 Uiso 1 1 calc R
H33B H 0.1342 0.2693 -0.4924 0.040 Uiso 1 1 calc R
H33C H -0.0837 0.3142 -0.5660 0.040 Uiso 1 1 calc R
C34 C -0.1551(6) 0.3371(3) -0.2339(3) 0.0207(9) Uani 1 1 d .
C35 C -0.3957(6) 0.2578(4) -0.4413(3) 0.0278(10) Uani 1 1 d .
H35A H -0.3747 0.1865 -0.4559 0.042 Uiso 1 1 calc R
H35B H -0.4735 0.3181 -0.4975 0.042 Uiso 1 1 calc R
H35C H -0.4861 0.2550 -0.3840 0.042 Uiso 1 1 calc R
C36 C -0.4284(7) 0.5034(3) -0.7023(3) 0.0219(9) Uani 1 1 d .
C37 C -0.2052(6) 0.3043(3) -0.9515(3) 0.0246(9) Uani 1 1 d .
H37A H -0.2137 0.3753 -1.0026 0.037 Uiso 1 1 calc R
H37B H -0.1374 0.2426 -0.9769 0.037 Uiso 1 1 calc R
H37C H -0.1125 0.3021 -0.8953 0.037 Uiso 1 1 calc R
C38 C -0.0938(7) 0.6012(3) -0.0194(3) 0.0257(10) Uani 1 1 d .
C39 C -0.1870(6) -0.0850(3) -0.3871(3) 0.0265(10) Uani 1 1 d .
C40 C -0.3924(6) 0.6580(3) -0.6381(3) 0.0224(9) Uani 1 1 d .
C41 C -0.2462(6) 0.6124(3) -0.0957(3) 0.0237(9) Uani 1 1 d .
C42 C -0.7348(6) 0.5889(3) -0.6131(3) 0.0235(9) Uani 1 1 d .
C43 C -0.3927(7) 0.6816(4) 0.0659(3) 0.0294(10) Uani 1 1 d .
C44 C -0.4594(7) 0.2370(3) -0.7017(3) 0.0208(9) Uani 1 1 d .
C45 C -0.5470(7) 0.6932(3) -0.0085(3) 0.0268(10) Uani 1 1 d .
C46 C -0.0994(6) 0.1171(3) -0.7356(3) 0.0247(9) Uani 1 1 d .
H46A H -0.0379 0.0605 -0.7677 0.037 Uiso 1 1 calc R
H46B H -0.0505 0.0890 -0.6662 0.037 Uiso 1 1 calc R
H46C H -0.0448 0.1851 -0.7663 0.037 Uiso 1 1 calc R
C47 C -0.4713(7) 0.7323(3) -0.5869(3) 0.0273(10) Uani 1 1 d .
C48 C -0.1648(7) 0.5777(3) -0.1800(3) 0.0245(9) Uani 1 1 d .
C49 C -0.1385(6) 0.0682(3) -0.0907(3) 0.0215(9) Uani 1 1 d .
C50 C -0.6812(7) 0.7339(4) -0.5466(3) 0.0305(10) Uani 1 1 d .
C51 C -0.5300(6) 0.4444(3) -0.3239(3) 0.0253(9) Uani 1 1 d .
H51A H -0.5719 0.3728 -0.3155 0.038 Uiso 1 1 calc R
H51B H -0.5985 0.4977 -0.3857 0.038 Uiso 1 1 calc R
H51C H -0.5840 0.4733 -0.2697 0.038 Uiso 1 1 calc R
C52 C -0.5903(7) 0.3164(4) -1.0131(3) 0.0252(10) Uani 1 1 d .
C53 C -0.5720(7) -0.0366(4) -0.3443(3) 0.0304(11) Uani 1 1 d .
C54 C -0.1646(7) 0.6344(4) 0.0614(3) 0.0323(11) Uani 1 1 d .
C55 C -0.5019(8) -0.0712(4) -0.2470(3) 0.0337(11) Uani 1 1 d .
C56 C -0.2756(7) -0.1152(3) -0.2195(3) 0.0306(10) Uani 1 1 d .
H1 H -0.024(5) 0.411(3) -0.420(2) 0.003(8) Uiso 1 1 d .
H2 H -0.625(6) 0.170(3) -0.846(2) 0.013(9) Uiso 1 1 d .
H3 H -0.295(7) 0.062(3) -0.104(3) 0.036(12) Uiso 1 1 d .
H4 H -0.268(6) 0.358(3) -0.773(3) 0.022(10) Uiso 1 1 d .
H5 H -0.268(6) 0.453(3) -0.475(3) 0.024(10) Uiso 1 1 d .
H6 H 0.010(6) 0.348(3) -0.231(2) 0.009(8) Uiso 1 1 d .
H7 H -0.033(6) 0.529(3) -0.328(2) 0.013(9) Uiso 1 1 d .
H8 H 0.113(6) 0.198(3) -0.319(2) 0.017(9) Uiso 1 1 d .
H9 H 0.421(8) -0.059(4) 0.155(4) 0.056(14) Uiso 1 1 d .
H10 H 0.009(7) 0.553(3) -0.183(3) 0.031(11) Uiso 1 1 d .
H11 H -0.610(6) -0.070(3) -0.201(3) 0.025(11) Uiso 1 1 d .
H12 H 0.069(7) 0.568(3) -0.020(3) 0.026(11) Uiso 1 1 d .
H13 H -0.264(7) 0.499(3) -0.726(3) 0.034(12) Uiso 1 1 d .
H14 H -0.426(6) 0.708(3) 0.127(3) 0.027(11) Uiso 1 1 d .
H15 H -0.707(6) 0.732(3) -0.009(3) 0.024(10) Uiso 1 1 d .
H16 H -0.941(6) 0.660(3) -0.535(3) 0.018(11) Uiso 1 1 d .
H17 H -0.746(6) -0.009(3) -0.366(3) 0.020(10) Uiso 1 1 d .
H18 H -0.062(7) 0.110(4) -0.322(3) 0.056(14) Uiso 1 1 d .
H19 H 0.058(7) -0.159(4) -0.269(3) 0.043(13) Uiso 1 1 d .
H20 H -0.381(7) 0.122(4) -0.886(3) 0.041(13) Uiso 1 1 d .
H21 H -0.209(6) 0.352(3) -0.172(3) 0.022(10) Uiso 1 1 d .
H22 H -0.314(6) 0.210(3) -0.232(3) 0.020(10) Uiso 1 1 d .
H23 H -0.242(7) -0.145(4) -0.147(3) 0.040(13) Uiso 1 1 d .
H24 H -0.377(6) -0.028(3) -0.721(3) 0.018(10) Uiso 1 1 d .
H25 H -0.303(8) -0.082(4) 0.032(4) 0.065(16) Uiso 1 1 d .
H26 H -0.395(5) 0.220(3) -0.633(3) 0.009(9) Uiso 1 1 d .
H27 H 0.217(7) -0.190(4) 0.248(3) 0.036(12) Uiso 1 1 d .
H28 H -0.613(6) 0.053(3) -0.695(2) 0.011(9) Uiso 1 1 d .
H29 H -0.285(6) 0.601(3) -0.391(3) 0.026(10) Uiso 1 1 d .
H30 H -0.696(6) 0.381(3) -0.866(3) 0.020(11) Uiso 1 1 d .
H31 H -0.588(6) 0.393(4) -1.059(3) 0.031(12) Uiso 1 1 d .
H32 H -0.744(7) 0.783(4) -0.503(4) 0.053(14) Uiso 1 1 d .
H33 H -0.633(6) 0.239(3) -0.694(3) 0.022(10) Uiso 1 1 d .
H34 H -0.515(6) 0.259(3) -1.049(3) 0.028(11) Uiso 1 1 d .
H1B H -0.137(5) -0.200(3) 0.187(2) 0.006(9) Uiso 1 1 d .
H2B H -0.377(8) 0.782(4) -0.572(3) 0.053(14) Uiso 1 1 d .
H3B H -0.073(7) 0.624(4) 0.117(3) 0.041(13) Uiso 1 1 d .
H4B H -0.536(6) 0.456(4) -0.910(3) 0.031(11) Uiso 1 1 d .
H5B H -0.645(6) 0.020(3) -0.532(2) 0.013(9) Uiso 1 1 d .
H6B H -0.237(7) 0.650(3) -0.664(3) 0.038(12) Uiso 1 1 d .
H10B H -0.764(13) 0.457(7) -0.659(6) 0.16(3) Uiso 1 1 d .
H11B H -0.552(9) 0.638(5) -0.204(4) 0.070(19) Uiso 1 1 d .
H12B H -0.126(9) -0.050(5) -0.529(4) 0.074(17) Uiso 1 1 d .
H15B H 0.227(8) 0.099(4) -0.077(4) 0.052(16) Uiso 1 1 d .
H1C H -0.745(7) 0.313(3) -0.998(3) 0.032(12) Uiso 1 1 d .

loop_
_atom_site_aniso_label
_atom_site_aniso_U_11
_atom_site_aniso_U_22
_atom_site_aniso_U_33
_atom_site_aniso_U_23
_atom_site_aniso_U_13
_atom_site_aniso_U_12
O1 0.0244(15) 0.0319(19) 0.0222(18) 0.0013(14) -0.0015(13) -0.0109(13)
N2 0.0235(18) 0.0185(19) 0.0174(19) -0.0023(15) -0.0004(14) -0.0034(14)
O3 0.0258(15) 0.0250(17) 0.0417(19) -0.0140(15) 0.0091(12) -0.0100(12)
N4 0.0241(17) 0.0132(18) 0.0191(19) -0.0033(14) -0.0006(13) 0.0002(14)
O5 0.0273(16) 0.0331(19) 0.0333(19) -0.0108(16) 0.0007(13) -0.0036(13)
O6 0.0263(16) 0.050(2) 0.0251(18) -0.0105(15) 0.0015(13) -0.0003(13)
N7 0.0269(19) 0.023(2) 0.026(2) -0.0063(16) 0.0014(15) -0.0051(14)
C8 0.028(2) 0.020(2) 0.018(2) -0.0077(18) -0.0021(17) -0.0010(17)
C9 0.021(2) 0.023(2) 0.022(2) -0.0076(18) 0.0012(16) -0.0081(16)
N10 0.0247(18) 0.0199(19) 0.022(2) -0.0036(15) -0.0024(15) -0.0028(13)
C11 0.021(2) 0.017(2) 0.023(2) -0.0088(18) 0.0008(16) -0.0030(15)
C12 0.020(2) 0.012(2) 0.020(2) -0.0028(17) -0.0019(15) 0.0010(14)
C13 0.021(2) 0.020(2) 0.022(2) -0.0056(18) 0.0030(16) -0.0053(15)
C14 0.022(2) 0.020(2) 0.018(2) -0.0003(18) -0.0007(16) -0.0084(17)
C15 0.025(2) 0.017(2) 0.019(2) -0.0027(17) -0.0008(16) -0.0015(16)
C16 0.019(2) 0.022(2) 0.031(3) -0.006(2) 0.0002(19) -0.0054(17)
C17 0.022(2) 0.021(2) 0.017(2) -0.0023(17) 0.0002(16) -0.0085(16)
C18 0.024(2) 0.018(2) 0.021(2) -0.0066(18) 0.0031(17) -0.0047(16)
C19 0.022(2) 0.019(2) 0.024(2) -0.0058(19) 0.0002(16) -0.0070(17)
C20 0.022(2) 0.016(2) 0.016(2) -0.0020(17) -0.0042(15) 0.0005(15)
C21 0.032(3) 0.028(3) 0.029(3) -0.005(2) -0.003(2) -0.0074(19)
C22 0.033(2) 0.020(2) 0.015(2) -0.0043(19) -0.0021(18) 0.0018(18)
C23 0.027(2) 0.024(2) 0.023(3) -0.0046(19) 0.0032(17) -0.0070(17)
C24 0.033(2) 0.018(2) 0.029(3) -0.004(2) 0.0050(19) -0.0091(18)
C25 0.020(2) 0.020(2) 0.023(2) -0.0033(18) 0.0002(16) -0.0069(15)
C26 0.021(2) 0.020(2) 0.022(2) -0.0099(18) 0.0021(15) -0.0049(15)
C27 0.032(2) 0.018(2) 0.019(2) -0.0042(19) 0.0007(17) -0.0027(17)
C28 0.029(2) 0.015(2) 0.019(2) -0.0003(18) -0.0008(17) -0.0025(16)
C29 0.020(2) 0.023(2) 0.022(2) -0.0036(19) -0.0003(16) -0.0062(17)
C30 0.028(2) 0.020(2) 0.024(2) -0.0049(18) -0.0002(17) -0.0073(17)
C31 0.028(3) 0.020(2) 0.025(3) -0.0010(19) 0.0022(19) 0.0031(18)
C32 0.027(2) 0.018(2) 0.020(2) -0.0062(18) 0.0069(17) -0.0066(16)
C33 0.030(2) 0.028(3) 0.023(2) -0.008(2) 0.0028(17) -0.0071(18)
C34 0.026(2) 0.021(2) 0.015(2) -0.0055(18) 0.0011(16) -0.0044(16)
C35 0.028(2) 0.030(3) 0.024(2) -0.007(2) -0.0012(17) -0.0067(18)
C36 0.025(2) 0.015(2) 0.023(2) -0.0037(18) -0.0019(17) -0.0034(16)
C37 0.028(2) 0.022(2) 0.027(2) -0.0088(19) 0.0058(17) -0.0082(17)
C38 0.027(2) 0.025(2) 0.026(3) -0.008(2) -0.0003(18) -0.0070(18)
C39 0.027(2) 0.021(2) 0.031(3) -0.006(2) 0.0021(18) -0.0055(17)
C40 0.024(2) 0.019(2) 0.020(2) -0.0016(18) -0.0035(17) -0.0035(17)
C41 0.026(2) 0.018(2) 0.028(2) -0.0057(19) 0.0023(17) -0.0062(17)
C42 0.028(2) 0.016(2) 0.022(2) -0.0009(18) -0.0032(17) -0.0018(17)
C43 0.043(3) 0.023(2) 0.027(3) -0.011(2) 0.010(2) -0.0130(19)
C44 0.024(2) 0.018(2) 0.020(2) -0.0058(17) -0.0004(16) -0.0047(15)
C45 0.028(2) 0.021(2) 0.033(3) -0.008(2) 0.0086(19) -0.0070(18)
C46 0.023(2) 0.021(2) 0.028(2) -0.0067(19) 0.0004(17) -0.0008(16)
C47 0.030(2) 0.019(2) 0.032(3) -0.010(2) -0.0080(19) 0.0004(18)
C48 0.027(2) 0.019(2) 0.024(2) -0.0008(19) -0.0003(18) -0.0050(17)
C49 0.017(2) 0.021(2) 0.024(2) -0.0042(18) 0.0011(16) -0.0021(16)
C50 0.036(3) 0.026(3) 0.025(3) -0.007(2) -0.0040(19) 0.001(2)
C51 0.024(2) 0.027(2) 0.020(2) -0.0021(19) 0.0028(16) -0.0014(17)
C52 0.029(3) 0.024(3) 0.022(2) -0.005(2) -0.0005(18) -0.0082(19)
C53 0.029(3) 0.033(3) 0.030(3) -0.011(2) 0.0079(19) -0.0085(19)
C54 0.038(3) 0.028(3) 0.033(3) -0.011(2) -0.002(2) -0.010(2)
C55 0.039(3) 0.032(3) 0.029(3) -0.007(2) 0.012(2) -0.010(2)
C56 0.049(3) 0.019(2) 0.021(3) 0.001(2) -0.003(2) -0.0124(19)

loop_
_atom_type_symbol
_atom_type_description
_atom_type_scat_dispersion_real
_atom_type_scat_dispersion_imag
_atom_type_scat_source
C C 0.0033 0.0016 'International Tables Vol C Tables 4.2.6.8 and 6.1.1.4'
H H 0.0000 0.0000 'International Tables Vol C Tables 4.2.6.8 and 6.1.1.4'
N N 0.0061 0.0033 'International Tables Vol C Tables 4.2.6.8 and 6.1.1.4'
O O 0.0106 0.0060 'International Tables Vol C Tables 4.2.6.8 and 6.1.1.4'

loop_
_geom_angle_atom_site_label_1
_geom_angle_atom_site_label_2
_geom_angle_atom_site_label_3
_geom_angle
C49 N2 C25 118.4(3)
C36 N4 C11 118.7(3)
C48 N7 C27 118.6(3)
C32 C8 C22 120.1(4)
C14 C9 C33 108.4(3)
C14 C9 C35 113.4(3)
C33 C9 C35 106.5(3)
C14 C9 C15 109.6(3)
C33 C9 C15 108.3(3)
C35 C9 C15 110.4(3)
C16 N10 C19 120.1(3)
N4 C11 C29 110.1(3)
N4 C11 C44 108.1(3)
C29 C11 C44 110.7(3)
C23 C12 C32 118.3(3)
C23 C12 C49 120.0(3)
C32 C12 C49 121.6(3)
C37 C13 C52 106.9(3)
C37 C13 C29 110.8(3)
C52 C13 C29 108.7(3)
C37 C13 C18 113.3(3)
C52 C13 C18 108.0(3)
C29 C13 C18 109.0(3)
C9 C14 C17 117.3(3)
C25 C15 C9 112.8(3)
N10 C16 C28 122.3(4)
C34 C17 C51 111.6(3)
C34 C17 C14 108.8(3)
C51 C17 C14 112.7(3)
C34 C17 C27 109.3(3)
C51 C17 C27 108.5(3)
C14 C17 C27 105.7(3)
C26 C18 C13 117.0(3)
N10 C19 C26 111.7(3)
C40 C20 C42 118.1(4)
C40 C20 C36 120.2(4)
C42 C20 C36 121.6(3)
C56 C21 C39 119.0(4)
C24 C22 C8 120.3(4)
C24 C23 C12 121.3(4)
C23 C24 C22 119.8(4)
N2 C25 C15 109.6(3)
N2 C25 C34 108.3(3)
C15 C25 C34 110.8(3)
C44 C26 C46 110.9(3)
C44 C26 C18 109.2(3)
C46 C26 C18 113.8(3)
C44 C26 C19 108.5(3)
C46 C26 C19 108.1(3)
C18 C26 C19 106.1(3)
N7 C27 C17 110.9(3)
C39 C28 C53 118.1(4)
C39 C28 C16 121.6(3)
C53 C28 C16 120.3(4)
C11 C29 C13 112.5(3)
O5 C30 C45 118.4(3)
O5 C30 C41 121.1(4)
C45 C30 C41 120.4(4)
C50 C31 C42 120.5(4)
O1 C32 C8 118.9(3)
O1 C32 C12 120.7(3)
C8 C32 C12 120.3(3)
C25 C34 C17 113.2(3)
N4 C36 C20 121.8(4)
C54 C38 C41 121.2(4)
O6 C39 C21 118.9(4)
O6 C39 C28 120.0(4)
C21 C39 C28 121.1(4)
C47 C40 C20 121.5(4)
C38 C41 C30 118.6(4)
C38 C41 C48 119.6(4)
C30 C41 C48 121.8(4)
O3 C42 C31 119.8(4)
O3 C42 C20 120.3(4)
C31 C42 C20 119.9(4)
C45 C43 C54 120.7(4)
C26 C44 C11 112.8(3)
C43 C45 C30 119.8(4)
C40 C47 C50 119.6(4)
N7 C48 C41 121.3(4)
N2 C49 C12 121.3(4)
C31 C50 C47 120.3(4)
C55 C53 C28 120.9(4)
C38 C54 C43 119.2(4)
C53 C55 C56 119.8(4)
C21 C56 C55 121.1(4)

loop_
_geom_bond_atom_site_label_1
_geom_bond_atom_site_label_2
_geom_bond_distance
O1 C32 1.364(4)
N2 C49 1.279(5)
N2 C25 1.471(5)
O3 C42 1.366(5)
N4 C36 1.286(5)
N4 C11 1.474(5)
O5 C30 1.357(5)
O6 C39 1.371(5)
N7 C48 1.279(5)
N7 C27 1.471(5)
C8 C32 1.383(5)
C8 C22 1.386(5)
C9 C14 1.534(6)
C9 C33 1.536(5)
C9 C35 1.536(5)
C9 C15 1.537(5)
N10 C16 1.282(5)
N10 C19 1.468(5)
C11 C29 1.522(5)
C11 C44 1.539(5)
C12 C23 1.392(5)
C12 C32 1.409(5)
C12 C49 1.457(5)
C13 C37 1.539(5)
C13 C52 1.540(6)
C13 C29 1.540(6)
C13 C18 1.551(5)
C14 C17 1.552(6)
C15 C25 1.522(6)
C16 C28 1.445(5)
C17 C34 1.534(5)
C17 C51 1.540(5)
C17 C27 1.553(5)
C18 C26 1.545(5)
C19 C26 1.549(5)
C20 C40 1.407(5)
C20 C42 1.410(5)
C20 C36 1.447(6)
C21 C56 1.384(6)
C21 C39 1.394(6)
C22 C24 1.383(6)
C23 C24 1.380(6)
C25 C34 1.527(6)
C26 C44 1.534(5)
C26 C46 1.535(5)
C28 C39 1.406(5)
C28 C53 1.407(6)
C30 C45 1.390(6)
C30 C41 1.406(5)
C31 C50 1.380(6)
C31 C42 1.397(6)
C38 C54 1.383(6)
C38 C41 1.399(5)
C40 C47 1.376(5)
C41 C48 1.455(6)
C43 C45 1.385(6)
C43 C54 1.400(6)
C47 C50 1.394(6)
C53 C55 1.379(6)
C55 C56 1.387(6)

loop_
_cod_related_entry_id
_cod_related_entry_database
_cod_related_entry_code
1 ChemSpider 30658548
